data_4350692
loop_
_publ_author_name
'Haslinger, Stefan'
'K\"uck, Jens W'
'Hahn, Eva M.'
'Cokoja, Mirza'
'P\"othig, Alexander'
'Basset, Jean-Marie'
'K\"uhn, Fritz E'

_publ_section_title
;
 Making oxidation potentials predictable: coordination of additives
 applied to the electronic fine tuning of an iron(II) complex.
;
_journal_issue 21
_journal_name_full 'Inorganic chemistry'
_journal_page_first 11573
_journal_page_last 11583
_journal_paper_doi 10.1021/ic501613a
_journal_volume 53
_journal_year 2014
_chemical_formula_moiety 'C31 H28 Fe N8 O4, 2(F6 P), C2 H3 N'
_chemical_formula_sum 'C33 H31 F12 Fe N9 O4 P2'
_chemical_formula_weight 963.46
_space_group_IT_number 14
_space_group_name_Hall '-P 2ybc'
_space_group_name_H-M_alt 'P 1 21/c 1'
_symmetry_cell_setting monoclinic
_symmetry_Int_Tables_number 14
_symmetry_space_group_name_Hall '-P 2ybc'
_symmetry_space_group_name_H-M 'P 1 21/c 1'
_atom_sites_solution_hydrogens geom
_cell_angle_alpha 90
_cell_angle_beta 90.900(2)
_cell_angle_gamma 90
_cell_formula_units_Z 4
_cell_length_a 8.4369(3)
_cell_length_b 22.6147(8)
_cell_length_c 20.3046(8)
_cell_measurement_reflns_used 9966
_cell_measurement_temperature 123
_cell_measurement_theta_max 25.2843
_cell_measurement_theta_min 2.6965
_cell_volume 3873.6(2)
_computing_cell_refinement 'SAINT (Bruker, 2008b)'
_computing_data_collection 'APEX II Control Software (Bruker, 2008a)'
_computing_data_reduction 'SAINT (Bruker, 2008b)'
_computing_molecular_graphics 'PLATON (Spek, 2011)'
_computing_publication_material 'PLATON (Spek, 2011), enCIFer (Allen, 2004)'
_computing_structure_refinement 'SHELXL-2013 (Sheldrick, 2008), SHELXLE (Huebschle, 2011)'
_computing_structure_solution 'SHELXS97 (Sheldrick, 2008)'
_diffrn_ambient_temperature 123
_diffrn_detector ' CCD plate '
_diffrn_detector_area_resol_mean 16
_diffrn_measured_fraction_theta_full 0.999
_diffrn_measured_fraction_theta_max 0.999
_diffrn_measurement_device ' \k-geometry diffractometer '
_diffrn_measurement_device_type ' Bruker APEX-II CCD '
_diffrn_measurement_method ' phi- and omega-rotation '
_diffrn_radiation_monochromator 'MONTEL optic'
_diffrn_radiation_probe x-ray
_diffrn_radiation_source 'rotating anode FR591'
_diffrn_radiation_type MoK\a
_diffrn_radiation_wavelength 0.71073
_diffrn_reflns_av_R_equivalents 0.0936
_diffrn_reflns_av_sigmaI/netI 0.0513
_diffrn_reflns_limit_h_max 10
_diffrn_reflns_limit_h_min -10
_diffrn_reflns_limit_k_max 27
_diffrn_reflns_limit_k_min -27
_diffrn_reflns_limit_l_max 24
_diffrn_reflns_limit_l_min -24
_diffrn_reflns_number 76048
_diffrn_reflns_reduction_process
;
;
_diffrn_reflns_theta_full 25.24
_diffrn_reflns_theta_max 25.35
_diffrn_reflns_theta_min 2.75
_exptl_absorpt_coefficient_mu 0.582
_exptl_absorpt_correction_T_max 0.7452
_exptl_absorpt_correction_T_min 0.5606
_exptl_absorpt_correction_type multi-scan
_exptl_absorpt_process_details 'SADABS, Bruker, 2008b'
_exptl_crystal_colour red
_exptl_crystal_density_diffrn 1.652
_exptl_crystal_density_method 'Not Measured'
_exptl_crystal_description plate
_exptl_crystal_F_000 1952
_exptl_crystal_size_max 0.299
_exptl_crystal_size_mid 0.167
_exptl_crystal_size_min 0.135
_refine_diff_density_max 1.081
_refine_diff_density_min -0.414
_refine_diff_density_rms 0.079
_refine_ls_extinction_method none
_refine_ls_goodness_of_fit_ref 1.031
_refine_ls_hydrogen_treatment constr
_refine_ls_matrix_type full
_refine_ls_number_parameters 553
_refine_ls_number_reflns 7077
_refine_ls_number_restraints 0
_refine_ls_restrained_S_all 1.031
_refine_ls_R_factor_all 0.0775
_refine_ls_R_factor_gt 0.0510
_refine_ls_shift/su_max 0.001
_refine_ls_shift/su_mean 0.000
_refine_ls_structure_factor_coef Fsqd
_refine_ls_weighting_details 'W=1/[\S^2^(FO^2^)+(0.0541P)^2^+7.7375P] WHERE P=(FO^2^+2FC^2^)/3'
_refine_ls_weighting_scheme calc
_refine_ls_wR_factor_gt 0.1194
_refine_ls_wR_factor_ref 0.1317
_reflns_number_gt 5265
_reflns_number_total 7077
_reflns_threshold_expression i>2\s(i)
_cod_data_source_file ic501613a_si_003.cif
_cod_data_source_block compound_6
_cod_original_sg_symbol_H-M 'P 21/c'
_cod_database_code 4350692

loop_
_symmetry_equiv_pos_site_id
_symmetry_equiv_pos_as_xyz
1 x,y,z
2 -x,1/2+y,1/2-z
3 -x,-y,-z
4 x,1/2-y,1/2+z

loop_
_atom_site_aniso_label
_atom_site_aniso_U_11
_atom_site_aniso_U_22
_atom_site_aniso_U_33
_atom_site_aniso_U_23
_atom_site_aniso_U_13
_atom_site_aniso_U_12
Fe1 0.0141(2) 0.0152(3) 0.0166(3) -0.0004(2) 0.0007(2) 0.0002(2)
O1 0.101(3) 0.048(2) 0.053(2) 0.0102(18) 0.042(2) -0.013(2)
O2 0.134(4) 0.068(3) 0.044(2) 0.003(2) 0.042(2) 0.000(3)
O3 0.086(3) 0.043(2) 0.0320(18) 0.0065(15) 0.0060(17) -0.0132(18)
O4 0.075(2) 0.057(2) 0.0329(18) -0.0049(17) 0.0160(17) -0.0042(18)
N1 0.0204(14) 0.0188(16) 0.0253(17) 0.0025(13) 0.0009(13) 0.0032(12)
N2 0.0241(15) 0.0148(15) 0.0248(16) 0.0000(13) 0.0029(13) 0.0031(12)
N3 0.0187(14) 0.0187(15) 0.0165(15) 0.0028(12) 0.0006(12) -0.0030(12)
N4 0.0164(14) 0.0210(15) 0.0210(16) -0.0017(13) -0.0018(12) 0.0015(12)
N5 0.0147(13) 0.0237(16) 0.0229(16) -0.0038(13) -0.0010(12) -0.0017(12)
N6 0.0226(15) 0.0197(16) 0.0208(16) -0.0049(13) 0.0019(12) -0.0013(12)
N7 0.0150(13) 0.0182(15) 0.0176(15) 0.0009(12) 0.0011(11) -0.0006(11)
N8 0.0174(14) 0.0178(15) 0.0221(16) -0.0038(13) -0.0006(12) -0.0030(12)
C1 0.0175(16) 0.0194(18) 0.0179(18) 0.0031(15) 0.0015(14) -0.0008(14)
C2 0.0270(19) 0.022(2) 0.043(2) 0.0047(18) -0.0004(18) 0.0100(16)
C3 0.033(2) 0.0178(19) 0.041(2) -0.0010(18) 0.0045(18) 0.0077(16)
C4 0.0160(16) 0.0207(18) 0.0235(19) 0.0049(15) 0.0017(14) -0.0012(14)
C5 0.0212(18) 0.032(2) 0.037(2) 0.0060(18) -0.0032(17) 0.0056(16)
C6 0.0242(19) 0.043(3) 0.039(2) 0.004(2) -0.0137(18) -0.0047(18)
C7 0.0265(19) 0.035(2) 0.030(2) -0.0079(18) -0.0037(17) -0.0049(17)
C8 0.0222(18) 0.024(2) 0.026(2) -0.0007(16) -0.0001(15) -0.0009(15)
C9 0.031(2) 0.0195(19) 0.027(2) -0.0070(16) -0.0018(16) 0.0009(15)
C10 0.0195(17) 0.0191(18) 0.0178(18) -0.0004(15) 0.0029(14) -0.0005(14)
C11 0.0179(17) 0.034(2) 0.031(2) -0.0087(18) -0.0041(16) -0.0029(16)
C12 0.0231(18) 0.029(2) 0.028(2) -0.0077(17) -0.0014(16) -0.0085(16)
C13 0.0183(16) 0.0251(19) 0.0163(18) 0.0007(15) 0.0033(14) -0.0006(14)
C14 0.0185(17) 0.035(2) 0.026(2) -0.0005(17) -0.0032(15) 0.0030(16)
C15 0.0250(19) 0.031(2) 0.031(2) 0.0024(18) 0.0012(16) 0.0123(16)
C16 0.031(2) 0.023(2) 0.025(2) -0.0024(16) 0.0031(17) 0.0071(16)
C17 0.0193(17) 0.0202(19) 0.0194(19) -0.0027(15) 0.0004(14) -0.0011(14)
C18 0.0219(17) 0.024(2) 0.022(2) -0.0012(16) 0.0002(15) 0.0010(15)
C19 0.0257(19) 0.025(2) 0.031(2) 0.0027(17) 0.0034(17) -0.0007(15)
C20 0.036(2) 0.036(2) 0.028(2) 0.0048(19) 0.0080(18) 0.0086(18)
C21 0.048(2) 0.032(2) 0.024(2) -0.0034(18) 0.0113(18) 0.0073(19)
C22 0.035(2) 0.025(2) 0.021(2) -0.0005(16) 0.0028(16) 0.0040(16)
C23 0.071(3) 0.042(3) 0.035(3) 0.006(2) 0.027(2) 0.012(2)
C24 0.138(6) 0.062(4) 0.083(5) 0.024(3) 0.078(5) -0.005(4)
C25 0.035(2) 0.030(2) 0.027(2) -0.0004(18) 0.0024(17) -0.0023(17)
C26 0.045(2) 0.028(2) 0.032(2) 0.0045(19) 0.0009(19) -0.0074(19)
C27 0.031(2) 0.032(2) 0.029(2) -0.0025(18) 0.0060(17) -0.0078(17)
C28 0.030(2) 0.032(2) 0.027(2) -0.0052(18) -0.0005(17) 0.0050(17)
C29 0.0266(19) 0.028(2) 0.029(2) 0.0014(18) -0.0015(16) 0.0015(16)
C30 0.045(2) 0.040(3) 0.028(2) -0.002(2) 0.003(2) -0.008(2)
C31 0.102(5) 0.070(4) 0.034(3) 0.011(3) 0.011(3) -0.032(3)
P1 0.0364(6) 0.0290(6) 0.0241(5) 0.0045(4) -0.0024(4) -0.0020(4)
F1 0.0391(14) 0.0520(16) 0.0497(16) 0.0054(13) 0.0060(12) -0.0090(12)
F2 0.0576(16) 0.0491(16) 0.0414(15) 0.0134(13) 0.0133(13) -0.0015(13)
F3 0.0485(15) 0.0453(16) 0.077(2) 0.0131(15) -0.0165(14) 0.0099(13)
F4 0.098(2) 0.0426(16) 0.0481(17) -0.0093(13) -0.0028(16) -0.0119(15)
F5 0.0473(16) 0.0577(18) 0.086(2) 0.0383(16) 0.0064(15) 0.0103(14)
F6 0.0612(17) 0.0675(19) 0.0292(14) -0.0034(13) -0.0054(12) -0.0239(14)
P2 0.0318(5) 0.0250(5) 0.0373(6) -0.0069(5) 0.0059(5) -0.0062(4)
F7 0.091(2) 0.0589(19) 0.0395(16) -0.0042(14) -0.0011(15) -0.0031(16)
F8 0.146(3) 0.088(3) 0.051(2) -0.0340(19) 0.026(2) -0.049(2)
F9 0.0324(14) 0.0541(18) 0.100(2) 0.0179(17) -0.0024(14) -0.0102(12)
F10 0.0386(13) 0.0358(14) 0.0589(17) 0.0060(12) -0.0092(12) -0.0125(11)
F11 0.0379(15) 0.0356(16) 0.174(4) -0.0164(19) 0.0217(19) 0.0036(12)
F12 0.0607(18) 0.0261(14) 0.106(3) 0.0066(15) -0.0001(17) -0.0107(13)
N9 0.037(2) 0.058(3) 0.059(3) 0.018(2) -0.0050(19) -0.0050(19)
C32 0.027(2) 0.037(2) 0.041(3) 0.000(2) -0.0043(18) -0.0003(18)
C33 0.047(3) 0.043(3) 0.047(3) 0.009(2) -0.006(2) 0.005(2)

loop_
_atom_site_label
_atom_site_type_symbol
_atom_site_thermal_displace_type
_atom_site_fract_x
_atom_site_fract_y
_atom_site_fract_z
_atom_site_occupancy
_atom_site_U_iso_or_equiv
_atom_site_calc_flag
_atom_site_refinement_flags
Fe1 Fe Uani 0.42523(5) 0.26881(2) 0.79426(2) 1.000 0.0153(2) d .
O1 O Uani 0.0887(5) 0.08588(15) 1.02623(18) 1.000 0.0669(14) d .
O2 O Uani 0.1460(6) 0.16155(18) 1.09454(19) 1.000 0.0816(18) d .
O3 O Uani 0.5915(4) 0.41519(14) 0.50340(15) 1.000 0.0536(13) d .
O4 O Uani 0.6445(4) 0.32381(15) 0.46696(15) 1.000 0.0548(11) d .
N1 N Uani 0.1602(3) 0.33979(13) 0.77759(14) 1.000 0.0215(9) d .
N2 N Uani 0.3330(3) 0.38933(12) 0.83370(14) 1.000 0.0212(9) d .
N3 N Uani 0.2171(3) 0.24578(12) 0.74251(14) 1.000 0.0180(8) d .
N4 N Uani 0.3398(3) 0.22949(13) 0.87409(14) 1.000 0.0195(9) d .
N5 N Uani 0.7234(3) 0.28049(13) 0.85221(14) 1.000 0.0205(9) d .
N6 N Uani 0.5977(3) 0.36178(13) 0.86809(14) 1.000 0.0210(9) d .
N7 N Uani 0.6085(3) 0.20424(12) 0.79391(13) 1.000 0.0169(8) d .
N8 N Uani 0.4962(3) 0.29853(12) 0.70624(14) 1.000 0.0191(9) d .
C1 C Uani 0.3070(4) 0.33576(15) 0.80648(17) 1.000 0.0183(10) d .
C2 C Uani 0.0968(4) 0.39631(16) 0.7864(2) 1.000 0.0307(11) d .
C3 C Uani 0.2040(4) 0.42660(17) 0.8216(2) 1.000 0.0306(11) d .
C4 C Uani 0.1091(4) 0.29001(15) 0.74174(17) 1.000 0.0201(10) d .
C5 C Uani -0.0343(4) 0.28750(17) 0.7083(2) 1.000 0.0301(11) d .
C6 C Uani -0.0683(4) 0.23744(18) 0.6727(2) 1.000 0.0356(14) d .
C7 C Uani 0.0400(4) 0.19174(18) 0.67168(19) 1.000 0.0305(11) d .
C8 C Uani 0.1798(4) 0.19714(16) 0.70671(18) 1.000 0.0241(11) d .
C9 C Uani 0.4735(4) 0.40694(16) 0.87201(19) 1.000 0.0259(11) d .
C10 C Uani 0.5827(4) 0.30752(15) 0.84031(17) 1.000 0.0188(10) d .
C11 C Uani 0.8268(4) 0.31771(17) 0.88733(19) 1.000 0.0277(11) d .
C12 C Uani 0.7480(4) 0.36771(17) 0.89682(19) 1.000 0.0267(11) d .
C13 C Uani 0.7386(4) 0.22275(15) 0.82778(17) 1.000 0.0199(10) d .
C14 C Uani 0.8734(4) 0.18934(17) 0.83791(18) 1.000 0.0265(11) d .
C15 C Uani 0.8769(4) 0.13314(17) 0.81120(19) 1.000 0.0290(11) d .
C16 C Uani 0.7463(4) 0.11269(17) 0.77608(18) 1.000 0.0263(12) d .
C17 C Uani 0.6165(4) 0.14882(15) 0.76874(17) 1.000 0.0196(11) d .
C18 C Uani 0.3027(4) 0.17145(16) 0.87163(18) 1.000 0.0226(11) d .
C19 C Uani 0.2395(4) 0.14067(17) 0.92321(19) 1.000 0.0272(11) d .
C20 C Uani 0.2103(5) 0.17003(18) 0.9811(2) 1.000 0.0333(12) d .
C21 C Uani 0.2458(5) 0.22986(18) 0.98473(19) 1.000 0.0346(12) d .
C22 C Uani 0.3107(4) 0.25738(17) 0.93091(18) 1.000 0.0270(12) d .
C23 C Uani 0.1436(6) 0.1401(2) 1.0405(2) 1.000 0.0491(17) d .
C24 C Uani 0.0189(9) 0.0545(3) 1.0818(3) 1.000 0.094(3) d .
C25 C Uani 0.5101(5) 0.35605(18) 0.69085(19) 1.000 0.0307(12) d .
C26 C Uani 0.5436(5) 0.37685(19) 0.6284(2) 1.000 0.0350(12) d .
C27 C Uani 0.5667(4) 0.33691(18) 0.57895(19) 1.000 0.0306(12) d .
C28 C Uani 0.5521(4) 0.27754(17) 0.59271(19) 1.000 0.0297(12) d .
C29 C Uani 0.5158(4) 0.26042(17) 0.65561(19) 1.000 0.0279(11) d .
C30 C Uani 0.6060(5) 0.3566(2) 0.5103(2) 1.000 0.0376(14) d .
C31 C Uani 0.6317(8) 0.4388(3) 0.4402(2) 1.000 0.069(2) d .
P1 P Uani 0.41128(12) 0.59244(5) 0.92156(5) 1.000 0.0299(3) d .
F1 F Uani 0.2772(3) 0.56359(11) 0.96597(13) 1.000 0.0469(9) d .
F2 F Uani 0.5486(3) 0.62078(11) 0.87761(12) 1.000 0.0492(9) d .
F3 F Uani 0.2916(3) 0.63976(12) 0.89304(15) 1.000 0.0571(10) d .
F4 F Uani 0.3679(4) 0.54842(12) 0.86290(14) 1.000 0.0629(10) d .
F5 F Uani 0.5347(3) 0.54481(13) 0.94930(16) 1.000 0.0636(10) d .
F6 F Uani 0.4615(3) 0.63565(12) 0.97974(12) 1.000 0.0527(10) d .
P2 P Uani 0.25043(12) 0.00370(5) 0.76998(5) 1.000 0.0313(3) d .
F7 F Uani 0.2357(4) -0.01294(13) 0.69567(13) 1.000 0.0632(11) d .
F8 F Uani 0.2672(5) 0.01689(16) 0.84654(16) 1.000 0.0947(16) d .
F9 F Uani 0.4354(3) -0.00890(12) 0.76908(16) 1.000 0.0622(10) d .
F10 F Uani 0.2197(3) -0.06492(11) 0.78805(13) 1.000 0.0445(9) d .
F11 F Uani 0.0657(3) 0.01476(12) 0.7718(2) 1.000 0.0823(15) d .
F12 F Uani 0.2796(3) 0.07107(11) 0.75335(17) 1.000 0.0643(13) d .
N9 N Uani 0.1189(4) 0.12329(19) 0.4718(2) 1.000 0.0514(16) d .
C32 C Uani 0.1140(5) 0.08986(19) 0.5136(2) 1.000 0.0351(14) d .
C33 C Uani 0.1072(6) 0.0467(2) 0.5660(2) 1.000 0.0457(17) d .
H2 H Uiso -0.00280 0.41030 0.77050 1.000 0.0370 c RU
H3 H Uiso 0.19430 0.46640 0.83580 1.000 0.0370 c RU
H5 H Uiso -0.10730 0.31940 0.70990 1.000 0.0360 c RU
H6 H Uiso -0.16570 0.23420 0.64880 1.000 0.0420 c RU
H7 H Uiso 0.01810 0.15690 0.64700 1.000 0.0370 c RU
H8 H Uiso 0.25340 0.16540 0.70580 1.000 0.0290 c RU
H9A H Uiso 0.44440 0.41280 0.91860 1.000 0.0310 c RU
H9B H Uiso 0.51420 0.44490 0.85500 1.000 0.0310 c RU
H11 H Uiso 0.93200 0.30900 0.90150 1.000 0.0330 c RU
H12 H Uiso 0.78730 0.40170 0.91930 1.000 0.0320 c RU
H14 H Uiso 0.96110 0.20450 0.86250 1.000 0.0320 c RU
H15 H Uiso 0.96800 0.10890 0.81690 1.000 0.0350 c RU
H16 H Uiso 0.74640 0.07420 0.75730 1.000 0.0320 c RU
H17 H Uiso 0.52740 0.13420 0.74470 1.000 0.0240 c RU
H18 H Uiso 0.32140 0.15070 0.83180 1.000 0.0270 c RU
H19 H Uiso 0.21630 0.09970 0.91900 1.000 0.0330 c RU
H21 H Uiso 0.22570 0.25150 1.02380 1.000 0.0410 c RU
H22 H Uiso 0.33620 0.29820 0.93430 1.000 0.0330 c RU
H24A H Uiso -0.01990 0.01580 1.06710 1.000 0.1400 c RU
H24B H Uiso -0.06950 0.07770 1.09900 1.000 0.1400 c RU
H24C H Uiso 0.09950 0.04910 1.11660 1.000 0.1400 c RU
H25 H Uiso 0.49610 0.38420 0.72490 1.000 0.0370 c RU
H26 H Uiso 0.55040 0.41810 0.62020 1.000 0.0420 c RU
H28 H Uiso 0.56690 0.24890 0.55920 1.000 0.0350 c RU
H29 H Uiso 0.50370 0.21940 0.66410 1.000 0.0330 c RU
H31A H Uiso 0.61770 0.48180 0.44050 1.000 0.1030 c RU
H31B H Uiso 0.56250 0.42130 0.40620 1.000 0.1030 c RU
H31C H Uiso 0.74240 0.42930 0.43070 1.000 0.1030 c RU
H33A H Uiso 0.18020 0.05830 0.60180 1.000 0.0690 c RU
H33B H Uiso 0.13780 0.00790 0.54910 1.000 0.0690 c RU
H33C H Uiso -0.00100 0.04480 0.58280 1.000 0.0690 c RU

loop_
_atom_type_symbol
_atom_type_description
_atom_type_scat_dispersion_real
_atom_type_scat_dispersion_imag
_atom_type_scat_source
C C 0.0033 0.0016 ' International Tables Vol C Tables 4.2.6.8 and 6.1.1.4'
H H 0.0000 0.0000 ' International Tables Vol C Tables 4.2.6.8 and 6.1.1.4'
F F 0.0171 0.0103 ' International Tables Vol C Tables 4.2.6.8 and 6.1.1.4'
Fe Fe 0.3463 0.8444 ' International Tables Vol C Tables 4.2.6.8 and 6.1.1.4'
N N 0.0061 0.0033 ' International Tables Vol C Tables 4.2.6.8 and 6.1.1.4'
O O 0.0106 0.0060 ' International Tables Vol C Tables 4.2.6.8 and 6.1.1.4'
P P 0.1023 0.0942 ' International Tables Vol C Tables 4.2.6.8 and 6.1.1.4'

loop_
_geom_angle_atom_site_label_1
_geom_angle_atom_site_label_2
_geom_angle_atom_site_label_3
_geom_angle
_geom_angle_publ_flag
N3 Fe1 N4 89.20(11) yes
N3 Fe1 N7 115.51(10) yes
N3 Fe1 N8 84.05(11) yes
N3 Fe1 C1 79.62(13) yes
N3 Fe1 C10 165.33(13) yes
N4 Fe1 N7 88.20(11) yes
N4 Fe1 N8 171.46(11) yes
N4 Fe1 C1 93.09(14) yes
N4 Fe1 C10 93.82(13) yes
N7 Fe1 N8 89.99(10) yes
N7 Fe1 C1 164.84(13) yes
N7 Fe1 C10 78.97(13) yes
N8 Fe1 C1 90.83(13) yes
N8 Fe1 C10 94.02(13) yes
C1 Fe1 C10 85.88(15) yes
F5 P1 F6 89.30(15) yes
F1 P1 F2 178.95(15) yes
F1 P1 F3 91.69(14) yes
F1 P1 F4 90.60(16) yes
F1 P1 F5 89.37(15) yes
F1 P1 F6 90.83(14) yes
F2 P1 F3 89.34(14) yes
F2 P1 F4 89.61(15) yes
F2 P1 F5 89.60(14) yes
F2 P1 F6 88.93(14) yes
F3 P1 F4 90.65(16) yes
F3 P1 F5 178.90(16) yes
F3 P1 F6 91.00(15) yes
F4 P1 F5 89.03(17) yes
F4 P1 F6 177.79(17) yes
F11 P2 F12 90.54(15) yes
F7 P2 F8 176.82(19) yes
F7 P2 F9 90.51(18) yes
F7 P2 F10 88.70(15) yes
F7 P2 F11 89.8(2) yes
F7 P2 F12 92.08(17) yes
F8 P2 F9 88.4(2) yes
F8 P2 F10 88.30(17) yes
F8 P2 F11 91.2(2) yes
F8 P2 F12 90.93(19) yes
F9 P2 F10 89.51(14) yes
F9 P2 F11 178.59(17) yes
F9 P2 F12 90.81(15) yes
F10 P2 F11 89.13(15) yes
F10 P2 F12 179.16(17) yes
C23 O1 C24 114.7(4) yes
C30 O3 C31 116.1(4) yes
C1 N1 C2 110.6(3) yes
C1 N1 C4 116.0(3) yes
C2 N1 C4 133.2(3) yes
C1 N2 C9 126.0(3) yes
C3 N2 C9 123.5(3) yes
C1 N2 C3 110.4(3) yes
Fe1 N3 C4 112.4(2) yes
Fe1 N3 C8 131.1(2) yes
C4 N3 C8 116.4(3) yes
C18 N4 C22 116.3(3) yes
Fe1 N4 C22 124.3(2) yes
Fe1 N4 C18 119.4(2) yes
C10 N5 C13 116.2(3) yes
C10 N5 C11 110.9(3) yes
C11 N5 C13 132.9(3) yes
C9 N6 C10 126.2(3) yes
C9 N6 C12 123.8(3) yes
C10 N6 C12 109.9(3) yes
Fe1 N7 C17 132.6(2) yes
C13 N7 C17 115.7(3) yes
Fe1 N7 C13 111.7(2) yes
Fe1 N8 C25 124.0(2) yes
Fe1 N8 C29 120.3(2) yes
C25 N8 C29 115.3(3) yes
N1 C1 N2 104.9(3) yes
Fe1 C1 N2 135.5(3) yes
Fe1 C1 N1 119.3(2) yes
N1 C2 C3 106.3(3) yes
N2 C3 C2 107.7(3) yes
N3 C4 C5 124.1(3) yes
N1 C4 C5 123.2(3) yes
N1 C4 N3 112.7(3) yes
C4 C5 C6 117.9(3) no
C5 C6 C7 119.6(3) no
C6 C7 C8 119.3(4) no
N3 C8 C7 122.8(3) yes
N2 C9 N6 110.8(3) yes
Fe1 C10 N6 134.9(3) yes
Fe1 C10 N5 120.1(2) yes
N5 C10 N6 105.0(3) yes
N5 C11 C12 106.1(3) yes
N6 C12 C11 108.2(3) yes
N7 C13 C14 124.6(3) yes
N5 C13 N7 112.9(3) yes
N5 C13 C14 122.5(3) yes
C13 C14 C15 117.9(3) no
C14 C15 C16 119.2(3) no
C15 C16 C17 119.0(3) no
N7 C17 C16 123.6(3) yes
N4 C18 C19 123.9(3) yes
C18 C19 C20 119.0(4) no
C21 C20 C23 118.7(4) no
C19 C20 C21 118.3(4) no
C19 C20 C23 122.9(4) no
C20 C21 C22 119.1(4) no
N4 C22 C21 123.4(4) yes
O1 C23 O2 124.6(4) yes
O1 C23 C20 111.8(4) yes
O2 C23 C20 123.5(4) yes
N8 C25 C26 124.2(4) yes
C25 C26 C27 118.8(4) no
C26 C27 C30 121.4(4) no
C26 C27 C28 118.8(4) no
C28 C27 C30 119.9(4) no
C27 C28 C29 119.0(4) no
N8 C29 C28 123.9(3) yes
O4 C30 C27 124.2(4) yes
O3 C30 O4 124.1(4) yes
O3 C30 C27 111.7(3) yes
N1 C2 H2 127.00 no
C3 C2 H2 127.00 no
N2 C3 H3 126.00 no
C2 C3 H3 126.00 no
C6 C5 H5 121.00 no
C4 C5 H5 121.00 no
C5 C6 H6 120.00 no
C7 C6 H6 120.00 no
C6 C7 H7 120.00 no
C8 C7 H7 120.00 no
N3 C8 H8 119.00 no
C7 C8 H8 119.00 no
N6 C9 H9A 109.00 no
N6 C9 H9B 109.00 no
N2 C9 H9A 109.00 no
N2 C9 H9B 109.00 no
H9A C9 H9B 108.00 no
N5 C11 H11 127.00 no
C12 C11 H11 127.00 no
C11 C12 H12 126.00 no
N6 C12 H12 126.00 no
C13 C14 H14 121.00 no
C15 C14 H14 121.00 no
C14 C15 H15 120.00 no
C16 C15 H15 120.00 no
C15 C16 H16 121.00 no
C17 C16 H16 120.00 no
C16 C17 H17 118.00 no
N7 C17 H17 118.00 no
N4 C18 H18 118.00 no
C19 C18 H18 118.00 no
C20 C19 H19 121.00 no
C18 C19 H19 121.00 no
C20 C21 H21 120.00 no
C22 C21 H21 121.00 no
N4 C22 H22 118.00 no
C21 C22 H22 118.00 no
H24A C24 H24B 110.00 no
O1 C24 H24A 110.00 no
O1 C24 H24B 109.00 no
O1 C24 H24C 109.00 no
H24A C24 H24C 109.00 no
H24B C24 H24C 109.00 no
N8 C25 H25 118.00 no
C26 C25 H25 118.00 no
C27 C26 H26 121.00 no
C25 C26 H26 121.00 no
C27 C28 H28 120.00 no
C29 C28 H28 121.00 no
C28 C29 H29 118.00 no
N8 C29 H29 118.00 no
H31B C31 H31C 109.00 no
O3 C31 H31A 109.00 no
O3 C31 H31B 109.00 no
O3 C31 H31C 109.00 no
H31A C31 H31B 110.00 no
H31A C31 H31C 110.00 no
N9 C32 C33 179.1(5) yes
C32 C33 H33A 109.00 no
C32 C33 H33B 109.00 no
C32 C33 H33C 109.00 no
H33A C33 H33B 109.00 no
H33A C33 H33C 109.00 no
H33B C33 H33C 110.00 no

loop_
_geom_bond_atom_site_label_1
_geom_bond_atom_site_label_2
_geom_bond_distance
_geom_bond_publ_flag
Fe1 N3 2.098(3) yes
Fe1 N4 1.994(3) yes
Fe1 N7 2.127(3) yes
Fe1 N8 2.010(3) yes
Fe1 C1 1.832(3) yes
Fe1 C10 1.835(3) yes
P1 F5 1.595(3) yes
P1 F6 1.586(3) yes
P1 F2 1.607(3) yes
P1 F3 1.575(3) yes
P1 F1 1.597(3) yes
P1 F4 1.591(3) yes
P2 F7 1.558(3) yes
P2 F8 1.587(3) yes
P2 F9 1.587(3) yes
P2 F10 1.617(3) yes
P2 F11 1.580(3) yes
P2 F12 1.581(3) yes
O1 C24 1.464(8) yes
O1 C23 1.341(6) yes
O2 C23 1.200(6) yes
O3 C30 1.338(6) yes
O3 C31 1.436(6) yes
O4 C30 1.200(5) yes
N1 C4 1.405(4) yes
N1 C2 1.398(5) yes
N1 C1 1.365(4) yes
N2 C3 1.395(4) yes
N2 C1 1.348(4) yes
N2 C9 1.463(4) yes
N3 C8 1.353(5) yes
N3 C4 1.353(4) yes
N4 C18 1.350(5) yes
N4 C22 1.341(5) yes
N5 C11 1.400(5) yes
N5 C10 1.354(4) yes
N5 C13 1.403(4) yes
N6 C12 1.394(4) yes
N6 C10 1.356(4) yes
N6 C9 1.466(4) yes
N7 C13 1.353(4) yes
N7 C17 1.356(4) yes
N8 C25 1.343(5) yes
N8 C29 1.354(5) yes
N9 C32 1.138(6) yes
C2 C3 1.333(5) no
C4 C5 1.379(5) no
C5 C6 1.371(6) no
C6 C7 1.380(5) no
C7 C8 1.373(5) no
C11 C12 1.327(5) no
C13 C14 1.378(5) no
C14 C15 1.382(5) no
C15 C16 1.383(5) no
C16 C17 1.373(5) no
C18 C19 1.372(5) no
C19 C20 1.376(6) no
C20 C23 1.500(6) no
C20 C21 1.388(6) no
C21 C22 1.379(5) no
C25 C26 1.386(6) no
C26 C27 1.367(6) no
C27 C28 1.377(6) no
C27 C30 1.505(6) no
C28 C29 1.374(5) no
C2 H2 0.9500 no
C3 H3 0.9500 no
C5 H5 0.9500 no
C6 H6 0.9500 no
C7 H7 0.9500 no
C8 H8 0.9500 no
C9 H9A 0.9900 no
C9 H9B 0.9900 no
C11 H11 0.9500 no
C12 H12 0.9500 no
C14 H14 0.9500 no
C15 H15 0.9500 no
C16 H16 0.9500 no
C17 H17 0.9500 no
C18 H18 0.9500 no
C19 H19 0.9500 no
C21 H21 0.9500 no
C22 H22 0.9500 no
C24 H24B 0.9800 no
C24 H24A 0.9800 no
C24 H24C 0.9800 no
C25 H25 0.9500 no
C26 H26 0.9500 no
C28 H28 0.9500 no
C29 H29 0.9500 no
C31 H31C 0.9800 no
C31 H31B 0.9800 no
C31 H31A 0.9800 no
C32 C33 1.446(6) no
C33 H33A 0.9800 no
C33 H33B 0.9800 no
C33 H33C 0.9800 no

loop_
_geom_hbond_atom_site_label_D
_geom_hbond_atom_site_label_H
_geom_hbond_atom_site_label_A
_geom_hbond_distance_DH
_geom_hbond_distance_HA
_geom_hbond_distance_DA
_geom_hbond_angle_DHA
_geom_hbond_site_symmetry_A
_geom_hbond_publ_flag
C2 H2 F10 0.9500 2.2400 3.171(4) 167.00 2_556 yes
C3 H3 F4 0.9500 2.4200 3.189(5) 138.00 . yes
C6 H6 F3 0.9500 2.5300 3.183(5) 126.00 2_546 yes
C8 H8 F12 0.9500 2.3500 3.116(4) 137.00 . yes
C9 H9A F6 0.9900 2.4600 3.200(5) 131.00 3_667 yes
C9 H9B F7 0.9900 2.5500 3.361(5) 140.00 2_656 yes
C11 H11 N9 0.9500 2.6100 3.265(5) 127.00 4_655 yes
C12 H12 F1 0.9500 2.5300 3.200(5) 128.00 3_667 yes
C15 H15 F11 0.9500 2.4600 3.223(5) 137.00 1_655 yes
C17 H17 F12 0.9500 2.5400 3.353(4) 144.00 . yes
C18 H18 F12 0.9500 2.4300 3.308(5) 154.00 . yes
C19 H19 F8 0.9500 2.4200 3.213(5) 140.00 . yes
C25 H25 N2 0.9500 2.6200 3.369(5) 136.00 . yes
C25 H25 F9 0.9500 2.4900 3.192(5) 131.00 2_656 yes
C29 H29 F2 0.9500 2.4200 3.273(5) 149.00 2_646 yes
C33 H33A F7 0.9800 2.5300 3.136(5) 120.00 . yes

loop_
_geom_torsion_atom_site_label_1
_geom_torsion_atom_site_label_2
_geom_torsion_atom_site_label_3
_geom_torsion_atom_site_label_4
_geom_torsion
_geom_torsion_publ_flag
N4 Fe1 N3 C4 95.7(2) no
N4 Fe1 N3 C8 -90.0(3) no
N7 Fe1 N3 C4 -176.6(2) no
N7 Fe1 N3 C8 -2.3(3) no
N8 Fe1 N3 C4 -89.5(2) no
N8 Fe1 N3 C8 84.8(3) no
C1 Fe1 N3 C4 2.5(2) no
C1 Fe1 N3 C8 176.8(3) no
N3 Fe1 N4 C18 59.3(2) no
N3 Fe1 N4 C22 -118.4(3) no
N7 Fe1 N4 C18 -56.3(2) no
N7 Fe1 N4 C22 126.1(3) no
C1 Fe1 N4 C18 138.9(3) no
C1 Fe1 N4 C22 -38.8(3) no
C10 Fe1 N4 C18 -135.1(3) no
C10 Fe1 N4 C22 47.3(3) no
N3 Fe1 N7 C13 179.5(2) no
N3 Fe1 N7 C17 -3.2(3) no
N4 Fe1 N7 C13 -92.3(2) no
N4 Fe1 N7 C17 85.0(3) no
N8 Fe1 N7 C13 96.1(2) no
N8 Fe1 N7 C17 -86.6(3) no
C10 Fe1 N7 C13 2.0(2) no
C10 Fe1 N7 C17 179.3(3) no
N3 Fe1 N8 C25 108.2(3) no
N3 Fe1 N8 C29 -64.1(2) no
N7 Fe1 N8 C25 -136.2(3) no
N7 Fe1 N8 C29 51.5(2) no
C1 Fe1 N8 C25 28.7(3) no
C1 Fe1 N8 C29 -143.6(3) no
C10 Fe1 N8 C25 -57.2(3) no
C10 Fe1 N8 C29 130.5(3) no
N3 Fe1 C1 N1 -2.4(3) no
N3 Fe1 C1 N2 -174.2(4) no
N4 Fe1 C1 N1 -91.0(3) no
N4 Fe1 C1 N2 97.2(4) no
N8 Fe1 C1 N1 81.4(3) no
N8 Fe1 C1 N2 -90.4(4) no
C10 Fe1 C1 N1 175.4(3) no
C10 Fe1 C1 N2 3.6(4) no
N4 Fe1 C10 N5 86.5(3) no
N4 Fe1 C10 N6 -94.1(4) no
N7 Fe1 C10 N5 -0.9(3) no
N7 Fe1 C10 N6 178.4(4) no
N8 Fe1 C10 N5 -90.1(3) no
N8 Fe1 C10 N6 89.2(4) no
C1 Fe1 C10 N5 179.3(3) no
C1 Fe1 C10 N6 -1.3(4) no
C24 O1 C23 O2 4.2(8) no
C24 O1 C23 C20 -178.9(4) no
C31 O3 C30 O4 -2.6(7) no
C31 O3 C30 C27 177.9(4) no
C2 N1 C1 Fe1 -173.3(2) no
C2 N1 C1 N2 0.8(4) no
C4 N1 C1 Fe1 2.1(4) no
C4 N1 C1 N2 176.1(3) no
C1 N1 C2 C3 -0.9(4) no
C4 N1 C2 C3 -175.2(4) no
C1 N1 C4 N3 0.2(4) no
C1 N1 C4 C5 -178.4(3) no
C2 N1 C4 N3 174.2(3) no
C2 N1 C4 C5 -4.4(6) no
C3 N2 C1 Fe1 172.3(3) no
C3 N2 C1 N1 -0.3(4) no
C9 N2 C1 Fe1 -9.0(6) no
C9 N2 C1 N1 178.4(3) no
C1 N2 C3 C2 -0.2(4) no
C9 N2 C3 C2 -179.0(3) no
C1 N2 C9 N6 9.7(5) no
C3 N2 C9 N6 -171.7(3) no
Fe1 N3 C4 N1 -2.0(3) no
Fe1 N3 C4 C5 176.6(3) no
C8 N3 C4 N1 -177.2(3) no
C8 N3 C4 C5 1.3(5) no
Fe1 N3 C8 C7 -174.8(3) no
C4 N3 C8 C7 -0.7(5) no
Fe1 N4 C18 C19 -178.3(3) no
C22 N4 C18 C19 -0.4(5) no
Fe1 N4 C22 C21 177.4(3) no
C18 N4 C22 C21 -0.4(5) no
C11 N5 C10 Fe1 179.5(2) no
C11 N5 C10 N6 -0.1(4) no
C13 N5 C10 Fe1 -0.2(4) no
C13 N5 C10 N6 -179.8(3) no
C10 N5 C11 C12 0.0(4) no
C13 N5 C11 C12 179.7(4) no
C10 N5 C13 N7 2.0(4) no
C10 N5 C13 C14 -178.1(3) no
C11 N5 C13 N7 -177.6(3) no
C11 N5 C13 C14 2.3(6) no
C10 N6 C9 N2 -7.7(5) no
C12 N6 C9 N2 176.6(3) no
C9 N6 C10 Fe1 4.4(6) no
C9 N6 C10 N5 -176.1(3) no
C12 N6 C10 Fe1 -179.3(3) no
C12 N6 C10 N5 0.1(4) no
C9 N6 C12 C11 176.3(3) no
C10 N6 C12 C11 -0.1(4) no
Fe1 N7 C13 N5 -2.6(3) no
Fe1 N7 C13 C14 177.5(3) no
C17 N7 C13 N5 179.6(3) no
C17 N7 C13 C14 -0.3(5) no
Fe1 N7 C17 C16 -177.4(3) no
C13 N7 C17 C16 -0.1(5) no
Fe1 N8 C25 C26 -173.3(3) no
C29 N8 C25 C26 -0.6(6) no
Fe1 N8 C29 C28 174.8(3) no
C25 N8 C29 C28 1.9(5) no
N1 C2 C3 N2 0.7(4) no
N1 C4 C5 C6 177.3(3) no
N3 C4 C5 C6 -1.2(6) no
C4 C5 C6 C7 0.3(6) no
C5 C6 C7 C8 0.3(6) no
C6 C7 C8 N3 -0.2(6) no
N5 C11 C12 N6 0.0(4) no
N5 C13 C14 C15 -179.4(3) no
N7 C13 C14 C15 0.6(5) no
C13 C14 C15 C16 -0.4(5) no
C14 C15 C16 C17 -0.1(5) no
C15 C16 C17 N7 0.3(5) no
N4 C18 C19 C20 0.5(5) no
C18 C19 C20 C21 0.2(6) no
C18 C19 C20 C23 -179.1(4) no
C19 C20 C21 C22 -0.9(6) no
C23 C20 C21 C22 178.4(4) no
C19 C20 C23 O1 -12.0(6) no
C19 C20 C23 O2 165.0(5) no
C21 C20 C23 O1 168.7(4) no
C21 C20 C23 O2 -14.3(7) no
C20 C21 C22 N4 1.0(6) no
N8 C25 C26 C27 -1.0(6) no
C25 C26 C27 C28 1.5(6) no
C25 C26 C27 C30 -179.0(4) no
C26 C27 C28 C29 -0.4(5) no
C30 C27 C28 C29 -179.8(3) no
C26 C27 C30 O3 -9.1(5) no
C26 C27 C30 O4 171.4(4) no
C28 C27 C30 O3 170.4(3) no
C28 C27 C30 O4 -9.1(6) no
C27 C28 C29 N8 -1.4(5) no
